data_2202328
loop_
_publ_author_name
'Clegg, William'
.
'Elsegood, Mark R. J.'

_publ_section_title
(1'<i>S</i>,2<i>R</i>,3<i>R</i>)-3-(1'-<i>tert</i>-Butyldimethylsilyloxy-1'-phenylmethyl)-2-(4''-methylphenylthio)-2-nitrooxirane
_journal_issue 7
_journal_name_full 'Acta Crystallographica Section E'
_journal_page_first o1070
_journal_page_last o1072
_journal_paper_doi 10.1107/S1600536803014326
_journal_volume 59
_journal_year 2003
_chemical_formula_iupac 'C22 H29 N O4 S Si'
_chemical_formula_moiety 'C22 H29 N O4 S Si'
_chemical_formula_sum 'C22 H29 N O4 S Si'
_chemical_formula_weight 431.61
_chemical_name_systematic
;
(1'S,2R,3R)-3-(1'-tert-Butyldimethylsilyloxy-1'-phenylmethyl)-
2-(4''-methylphenylthio)-2-nitrooxirane
;
_space_group_IT_number 4
_symmetry_cell_setting monoclinic
_symmetry_space_group_name_Hall 'P 2yb'
_symmetry_space_group_name_H-M 'P 1 21 1'
_atom_sites_solution_hydrogens geom
_atom_sites_solution_primary direct
_atom_sites_solution_secondary difmap
_audit_creation_method SHELXL-97
_cell_angle_alpha 90.00
_cell_angle_beta 95.531(3)
_cell_angle_gamma 90.00
_cell_formula_units_Z 2
_cell_length_a 10.0904(12)
_cell_length_b 8.9428(11)
_cell_length_c 13.1503(16)
_cell_measurement_reflns_used 5503
_cell_measurement_temperature 160(2)
_cell_measurement_theta_max 28.6
_cell_measurement_theta_min 2.4
_cell_volume 1181.1(2)
_computing_cell_refinement 'local programs'
_computing_data_collection 'SMART (Bruker, 2001)'
_computing_data_reduction 'SAINT (Bruker, 2001)'
_computing_molecular_graphics SHELXTL
_computing_publication_material 'SHELXTL and local programs'
_computing_structure_refinement SHELXTL
_computing_structure_solution 'SHELXTL (Sheldrick, 2001)'
_diffrn_ambient_temperature 160(2)
_diffrn_detector_area_resol_mean 8.192
_diffrn_measured_fraction_theta_full 0.998
_diffrn_measured_fraction_theta_max 0.904
_diffrn_measurement_device_type 'Bruker SMART 1K CCD'
_diffrn_measurement_method '\w rotation with narrow frames'
_diffrn_radiation_monochromator graphite
_diffrn_radiation_source 'sealed tube'
_diffrn_radiation_type MoK\a
_diffrn_radiation_wavelength 0.71073
_diffrn_reflns_av_R_equivalents 0.0200
_diffrn_reflns_av_sigmaI/netI 0.0453
_diffrn_reflns_limit_h_max 13
_diffrn_reflns_limit_h_min -9
_diffrn_reflns_limit_k_max 12
_diffrn_reflns_limit_k_min -11
_diffrn_reflns_limit_l_max 17
_diffrn_reflns_limit_l_min -14
_diffrn_reflns_number 7705
_diffrn_reflns_theta_full 26.00
_diffrn_reflns_theta_max 28.91
_diffrn_reflns_theta_min 2.43
_diffrn_standards_number 0
_exptl_absorpt_coefficient_mu 0.214
_exptl_absorpt_correction_T_max 0.93
_exptl_absorpt_correction_T_min 0.90
_exptl_absorpt_correction_type multi-scan
_exptl_absorpt_process_details '(SADABS; Sheldrick, 2002)'
_exptl_crystal_colour colourless
_exptl_crystal_density_diffrn 1.214
_exptl_crystal_density_method 'not measured'
_exptl_crystal_description block
_exptl_crystal_F_000 460
_exptl_crystal_size_max 0.51
_exptl_crystal_size_mid 0.38
_exptl_crystal_size_min 0.35
_refine_diff_density_max 0.242
_refine_diff_density_min -0.219
_refine_ls_abs_structure_details 'Flack (1983), 2251 Friedel pairs'
_refine_ls_abs_structure_Flack 0.05(6)
_refine_ls_extinction_method none
_refine_ls_goodness_of_fit_ref 0.976
_refine_ls_hydrogen_treatment constr
_refine_ls_matrix_type full
_refine_ls_number_parameters 268
_refine_ls_number_reflns 5239
_refine_ls_number_restraints 1
_refine_ls_restrained_S_all 0.976
_refine_ls_R_factor_all 0.0446
_refine_ls_R_factor_gt 0.0362
_refine_ls_shift/su_max 0.001
_refine_ls_shift/su_mean 0.000
_refine_ls_structure_factor_coef Fsqd
_refine_ls_weighting_details 'w = 1/[\s^2^(Fo^2^)+(0.0461P)^2^] where P = (Fo^2^+2Fc^2^)/3'
_refine_ls_weighting_scheme calc
_refine_ls_wR_factor_gt 0.0818
_refine_ls_wR_factor_ref 0.0849
_reflns_number_gt 4405
_reflns_number_total 5239
_reflns_threshold_expression I>2\s(I)
_cod_data_source_file bt6296.cif
_cod_data_source_block I
_cod_original_sg_symbol_H-M 'P 21'
_cod_database_code 2202328
_cod_database_fobs_code 2202328

loop_
_symmetry_equiv_pos_as_xyz
'x, y, z'
'-x, y+1/2, -z'

loop_
_atom_site_label
_atom_site_fract_x
_atom_site_fract_y
_atom_site_fract_z
_atom_site_U_iso_or_equiv
_atom_site_adp_type
_atom_site_calc_flag
_atom_site_refinement_flags
_atom_site_occupancy
_atom_site_disorder_assembly
_atom_site_disorder_group
_atom_site_type_symbol
O1 0.33416(13) 0.41659(15) 0.35992(10) 0.0359(3) Uani d . 1 . . O
C1 0.21246(18) 0.4483(2) 0.30530(14) 0.0326(4) Uani d . 1 . . C
C2 0.28023(18) 0.3071(2) 0.28598(13) 0.0319(4) Uani d . 1 . . C
H2 0.2415 0.2155 0.3151 0.038 Uiso calc R 1 . . H
N1 0.09616(18) 0.4315(2) 0.37214(14) 0.0439(4) Uani d . 1 . . N
O2 -0.00947(16) 0.4871(2) 0.34073(16) 0.0679(5) Uani d . 1 . . O
O3 0.11668(17) 0.3605(2) 0.45007(13) 0.0711(6) Uani d . 1 . . O
C3 0.35306(18) 0.2825(2) 0.19186(14) 0.0325(4) Uani d . 1 . . C
H3 0.3772 0.3812 0.1631 0.039 Uiso calc R 1 . . H
C4 0.26396(17) 0.1982(2) 0.11369(14) 0.0318(4) Uani d . 1 . . C
C5 0.24227(19) 0.0459(2) 0.12654(16) 0.0381(4) Uani d . 1 . . C
H5 0.2863 -0.0049 0.1836 0.046 Uiso calc R 1 . . H
C6 0.1573(2) -0.0317(2) 0.05692(16) 0.0430(5) Uani d . 1 . . C
H6 0.1427 -0.1354 0.0667 0.052 Uiso calc R 1 . . H
C7 0.0935(2) 0.0399(3) -0.02632(17) 0.0421(5) Uani d . 1 . . C
H7 0.0349 -0.0143 -0.0738 0.051 Uiso calc R 1 . . H
C8 0.1146(2) 0.1905(3) -0.04091(16) 0.0418(5) Uani d . 1 . . C
H8 0.0716 0.2402 -0.0988 0.050 Uiso calc R 1 . . H
C9 0.19913(19) 0.2689(2) 0.02950(15) 0.0373(5) Uani d . 1 . . C
H9 0.2127 0.3728 0.0198 0.045 Uiso calc R 1 . . H
O4 0.47070(12) 0.20244(15) 0.22525(10) 0.0372(3) Uani d . 1 . . O
Si1 0.61268(5) 0.23361(6) 0.17355(4) 0.03532(13) Uani d . 1 . . Si
C10 0.5900(3) 0.1795(3) 0.03609(17) 0.0582(6) Uani d . 1 . . C
H10A 0.5637 0.0742 0.0302 0.087 Uiso calc R 1 . . H
H10B 0.6738 0.1941 0.0055 0.087 Uiso calc R 1 . . H
H10C 0.5205 0.2419 0.0003 0.087 Uiso calc R 1 . . H
C11 0.6533(2) 0.4356(3) 0.18729(18) 0.0501(5) Uani d . 1 . . C
H11A 0.6170 0.4891 0.1258 0.075 Uiso calc R 1 . . H
H11B 0.7502 0.4484 0.1965 0.075 Uiso calc R 1 . . H
H11C 0.6141 0.4759 0.2469 0.075 Uiso calc R 1 . . H
C12 0.7392(2) 0.1124(3) 0.24831(15) 0.0428(5) Uani d . 1 . . C
C13 0.8753(2) 0.1316(3) 0.2051(2) 0.0647(7) Uani d . 1 . . C
H13A 0.9416 0.0677 0.2433 0.097 Uiso calc R 1 . . H
H13B 0.9035 0.2363 0.2117 0.097 Uiso calc R 1 . . H
H13C 0.8672 0.1029 0.1328 0.097 Uiso calc R 1 . . H
C14 0.7521(2) 0.1612(3) 0.36047(18) 0.0607(7) Uani d . 1 . . C
H14A 0.6645 0.1573 0.3867 0.091 Uiso calc R 1 . . H
H14B 0.7866 0.2636 0.3659 0.091 Uiso calc R 1 . . H
H14C 0.8134 0.0938 0.4005 0.091 Uiso calc R 1 . . H
C15 0.6982(2) -0.0524(3) 0.2397(2) 0.0601(7) Uani d . 1 . . C
H15A 0.7666 -0.1142 0.2772 0.090 Uiso calc R 1 . . H
H15B 0.6885 -0.0822 0.1677 0.090 Uiso calc R 1 . . H
H15C 0.6132 -0.0663 0.2688 0.090 Uiso calc R 1 . . H
S1 0.19777(5) 0.60295(6) 0.22149(4) 0.04069(13) Uani d . 1 . . S
C16 0.23489(19) 0.7470(2) 0.31291(14) 0.0332(4) Uani d . 1 . . C
C17 0.3673(2) 0.7821(2) 0.34352(17) 0.0416(5) Uani d . 1 . . C
H17 0.4370 0.7293 0.3157 0.050 Uiso calc R 1 . . H
C18 0.3967(2) 0.8932(2) 0.41392(17) 0.0447(5) Uani d . 1 . . C
H18 0.4873 0.9159 0.4345 0.054 Uiso calc R 1 . . H
C19 0.2976(2) 0.9733(2) 0.45583(15) 0.0416(5) Uani d . 1 . . C
C20 0.1654(2) 0.9388(2) 0.42300(16) 0.0421(5) Uani d . 1 . . C
H20 0.0959 0.9937 0.4496 0.051 Uiso calc R 1 . . H
C21 0.1336(2) 0.8264(2) 0.35245(15) 0.0383(5) Uani d . 1 . . C
H21 0.0432 0.8038 0.3313 0.046 Uiso calc R 1 . . H
C22 0.3320(3) 1.0933(3) 0.53381(18) 0.0614(6) Uani d . 1 . . C
H22A 0.4105 1.0629 0.5787 0.092 Uiso calc R 1 . . H
H22B 0.2568 1.1086 0.5746 0.092 Uiso calc R 1 . . H
H22C 0.3510 1.1867 0.4991 0.092 Uiso calc R 1 . . H

loop_
_atom_site_aniso_label
_atom_site_aniso_U_11
_atom_site_aniso_U_22
_atom_site_aniso_U_33
_atom_site_aniso_U_12
_atom_site_aniso_U_13
_atom_site_aniso_U_23
O1 0.0356(7) 0.0379(8) 0.0328(7) -0.0006(6) -0.0035(6) 0.0036(6)
C1 0.0301(10) 0.0345(10) 0.0323(10) -0.0027(8) -0.0016(8) 0.0022(8)
C2 0.0311(10) 0.0313(10) 0.0333(10) -0.0021(8) 0.0028(8) 0.0056(8)
N1 0.0447(11) 0.0392(10) 0.0489(11) 0.0000(8) 0.0107(9) -0.0060(9)
O2 0.0337(9) 0.0737(12) 0.0970(14) 0.0026(8) 0.0109(8) 0.0128(11)
O3 0.0731(12) 0.0923(15) 0.0524(10) 0.0186(11) 0.0292(9) 0.0183(10)
C3 0.0295(10) 0.0339(10) 0.0343(10) -0.0001(8) 0.0039(7) 0.0081(8)
C4 0.0259(9) 0.0365(11) 0.0344(10) 0.0032(8) 0.0091(7) 0.0047(8)
C5 0.0354(11) 0.0389(11) 0.0396(11) 0.0010(9) 0.0018(8) 0.0097(9)
C6 0.0412(12) 0.0364(11) 0.0521(13) -0.0026(9) 0.0076(10) 0.0001(10)
C7 0.0336(11) 0.0505(13) 0.0423(12) 0.0021(10) 0.0041(9) -0.0074(10)
C8 0.0370(11) 0.0522(14) 0.0354(11) 0.0105(10) 0.0001(9) 0.0065(10)
C9 0.0384(11) 0.0365(11) 0.0375(10) 0.0079(9) 0.0065(8) 0.0080(9)
O4 0.0284(7) 0.0455(8) 0.0378(7) 0.0024(6) 0.0033(5) 0.0083(6)
Si1 0.0318(3) 0.0439(3) 0.0310(3) -0.0024(2) 0.0065(2) -0.0034(2)
C10 0.0607(15) 0.0773(17) 0.0371(12) -0.0078(13) 0.0082(10) -0.0090(11)
C11 0.0434(12) 0.0530(14) 0.0551(13) -0.0070(11) 0.0116(10) -0.0008(11)
C12 0.0339(11) 0.0537(12) 0.0420(11) 0.0055(10) 0.0094(8) -0.0015(11)
C13 0.0355(13) 0.086(2) 0.0746(17) 0.0088(13) 0.0140(11) 0.0026(16)
C14 0.0559(16) 0.0828(19) 0.0413(13) 0.0073(13) -0.0066(11) 0.0022(12)
C15 0.0580(16) 0.0550(15) 0.0694(16) 0.0091(12) 0.0161(12) 0.0033(13)
S1 0.0514(3) 0.0353(3) 0.0332(2) 0.0029(2) -0.0069(2) 0.0039(2)
C16 0.0372(10) 0.0293(9) 0.0322(9) -0.0002(8) -0.0016(8) 0.0082(8)
C17 0.0350(11) 0.0384(12) 0.0503(12) -0.0001(9) -0.0009(9) 0.0108(10)
C18 0.0369(11) 0.0391(12) 0.0548(13) -0.0072(9) -0.0122(10) 0.0109(10)
C19 0.0549(14) 0.0333(10) 0.0346(10) -0.0080(10) -0.0062(9) 0.0116(9)
C20 0.0468(12) 0.0371(11) 0.0431(12) -0.0005(10) 0.0081(9) 0.0063(9)
C21 0.0321(11) 0.0377(11) 0.0439(11) -0.0040(9) -0.0021(9) 0.0074(9)
C22 0.0884(18) 0.0447(13) 0.0466(13) -0.0111(14) -0.0164(11) 0.0023(12)

loop_
_atom_type_symbol
_atom_type_description
_atom_type_scat_dispersion_real
_atom_type_scat_dispersion_imag
_atom_type_scat_source
C C 0.0033 0.0016 'International Tables Vol C Tables 4.2.6.8 and 6.1.1.4'
H H 0.0000 0.0000 'International Tables Vol C Tables 4.2.6.8 and 6.1.1.4'
N N 0.0061 0.0033 'International Tables Vol C Tables 4.2.6.8 and 6.1.1.4'
O O 0.0106 0.0060 'International Tables Vol C Tables 4.2.6.8 and 6.1.1.4'
Si Si 0.0817 0.0704 'International Tables Vol C Tables 4.2.6.8 and 6.1.1.4'
S S 0.1246 0.1234 'International Tables Vol C Tables 4.2.6.8 and 6.1.1.4'

loop_
_geom_angle_atom_site_label_1
_geom_angle_atom_site_label_2
_geom_angle_atom_site_label_3
_geom_angle
_geom_angle_publ_flag
C1 O1 C2 62.31(12) yes
O1 C1 C2 60.76(12) yes
O1 C1 N1 111.64(15) yes
O1 C1 S1 119.93(13) yes
C2 C1 N1 114.05(15) yes
C2 C1 S1 125.27(14) yes
N1 C1 S1 114.21(13) yes
O1 C2 C1 56.93(11) yes
O1 C2 H2 115.6 ?
O1 C2 C3 117.80(15) yes
C1 C2 H2 115.6 ?
C1 C2 C3 122.46(16) yes
H2 C2 C3 115.6 ?
C1 N1 O2 117.32(18) yes
C1 N1 O3 117.29(17) yes
O2 N1 O3 125.35(19) yes
C2 C3 H3 109.6 ?
C2 C3 C4 109.08(15) ?
C2 C3 O4 106.13(14) ?
H3 C3 C4 109.6 ?
H3 C3 O4 109.6 ?
C4 C3 O4 112.74(15) ?
C3 C4 C5 119.90(18) ?
C3 C4 C9 121.62(17) ?
C5 C4 C9 118.5(2) ?
C4 C5 H5 119.8 ?
C4 C5 C6 120.4(2) ?
H5 C5 C6 119.8 ?
C5 C6 H6 119.7 ?
C5 C6 C7 120.6(2) ?
H6 C6 C7 119.7 ?
C6 C7 H7 120.1 ?
C6 C7 C8 119.9(2) ?
H7 C7 C8 120.1 ?
C7 C8 H8 120.2 ?
C7 C8 C9 119.6(2) ?
H8 C8 C9 120.2 ?
C4 C9 C8 121.07(19) ?
C4 C9 H9 119.5 ?
C8 C9 H9 119.5 ?
C3 O4 Si1 121.04(11) ?
O4 Si1 C10 108.77(10) ?
O4 Si1 C11 108.25(9) ?
O4 Si1 C12 104.91(8) ?
C10 Si1 C11 110.61(12) ?
C10 Si1 C12 111.83(11) ?
C11 Si1 C12 112.20(11) ?
Si1 C10 H10A 109.5 ?
Si1 C10 H10B 109.5 ?
Si1 C10 H10C 109.5 ?
H10A C10 H10B 109.5 ?
H10A C10 H10C 109.5 ?
H10B C10 H10C 109.5 ?
Si1 C11 H11A 109.5 ?
Si1 C11 H11B 109.5 ?
Si1 C11 H11C 109.5 ?
H11A C11 H11B 109.5 ?
H11A C11 H11C 109.5 ?
H11B C11 H11C 109.5 ?
Si1 C12 C13 109.07(16) ?
Si1 C12 C14 109.29(16) ?
Si1 C12 C15 110.58(16) ?
C13 C12 C14 109.06(19) ?
C13 C12 C15 108.81(19) ?
C14 C12 C15 110.0(2) ?
C12 C13 H13A 109.5 ?
C12 C13 H13B 109.5 ?
C12 C13 H13C 109.5 ?
H13A C13 H13B 109.5 ?
H13A C13 H13C 109.5 ?
H13B C13 H13C 109.5 ?
C12 C14 H14A 109.5 ?
C12 C14 H14B 109.5 ?
C12 C14 H14C 109.5 ?
H14A C14 H14B 109.5 ?
H14A C14 H14C 109.5 ?
H14B C14 H14C 109.5 ?
C12 C15 H15A 109.5 ?
C12 C15 H15B 109.5 ?
C12 C15 H15C 109.5 ?
H15A C15 H15B 109.5 ?
H15A C15 H15C 109.5 ?
H15B C15 H15C 109.5 ?
C1 S1 C16 98.39(8) yes
S1 C16 C17 119.50(15) ?
S1 C16 C21 120.67(15) ?
C17 C16 C21 119.83(19) ?
C16 C17 H17 120.1 ?
C16 C17 C18 119.8(2) ?
H17 C17 C18 120.1 ?
C17 C18 H18 119.1 ?
C17 C18 C19 121.73(19) ?
H18 C18 C19 119.1 ?
C18 C19 C20 117.84(19) ?
C18 C19 C22 120.9(2) ?
C20 C19 C22 121.3(2) ?
C19 C20 H20 119.3 ?
C19 C20 C21 121.3(2) ?
H20 C20 C21 119.3 ?
C16 C21 C20 119.46(19) ?
C16 C21 H21 120.3 ?
C20 C21 H21 120.3 ?
C19 C22 H22A 109.5 ?
C19 C22 H22B 109.5 ?
C19 C22 H22C 109.5 ?
H22A C22 H22B 109.5 ?
H22A C22 H22C 109.5 ?
H22B C22 H22C 109.5 ?

loop_
_geom_bond_atom_site_label_1
_geom_bond_atom_site_label_2
_geom_bond_site_symmetry_2
_geom_bond_distance
_geom_bond_publ_flag
O1 C1 . 1.391(2) yes
O1 C2 . 1.448(2) yes
C1 C2 . 1.470(3) yes
C1 N1 . 1.540(2) yes
C1 S1 . 1.7656(19) yes
C2 H2 . 1.000 ?
C2 C3 . 1.515(3) yes
N1 O2 . 1.212(2) yes
N1 O3 . 1.207(2) yes
C3 H3 . 1.000 ?
C3 C4 . 1.502(3) ?
C3 O4 . 1.419(2) ?
C4 C5 . 1.392(3) ?
C4 C9 . 1.383(3) ?
C5 H5 . 0.950 ?
C5 C6 . 1.380(3) ?
C6 H6 . 0.950 ?
C6 C7 . 1.373(3) ?
C7 H7 . 0.950 ?
C7 C8 . 1.380(3) ?
C8 H8 . 0.950 ?
C8 C9 . 1.387(3) ?
C9 H9 . 0.950 ?
O4 Si1 . 1.6673(13) ?
Si1 C10 . 1.864(2) ?
Si1 C11 . 1.858(2) ?
Si1 C12 . 1.878(2) ?
C10 H10A . 0.980 ?
C10 H10B . 0.980 ?
C10 H10C . 0.980 ?
C11 H11A . 0.980 ?
C11 H11B . 0.980 ?
C11 H11C . 0.980 ?
C12 C13 . 1.546(3) ?
C12 C14 . 1.531(3) ?
C12 C15 . 1.532(3) ?
C13 H13A . 0.980 ?
C13 H13B . 0.980 ?
C13 H13C . 0.980 ?
C14 H14A . 0.980 ?
C14 H14B . 0.980 ?
C14 H14C . 0.980 ?
C15 H15A . 0.980 ?
C15 H15B . 0.980 ?
C15 H15C . 0.980 ?
S1 C16 . 1.777(2) yes
C16 C17 . 1.394(3) ?
C16 C21 . 1.386(3) ?
C17 H17 . 0.950 ?
C17 C18 . 1.370(3) ?
C18 H18 . 0.950 ?
C18 C19 . 1.386(3) ?
C19 C20 . 1.397(3) ?
C19 C22 . 1.502(3) ?
C20 H20 . 0.950 ?
C20 C21 . 1.385(3) ?
C21 H21 . 0.950 ?
C22 H22A . 0.980 ?
C22 H22B . 0.980 ?
C22 H22C . 0.980 ?

loop_
_geom_torsion_atom_site_label_1
_geom_torsion_atom_site_label_2
_geom_torsion_atom_site_label_3
_geom_torsion_atom_site_label_4
_geom_torsion
C2 O1 C1 N1 106.29(16)
C2 O1 C1 S1 -116.18(16)
C1 O1 C2 C3 112.38(18)
O1 C1 C2 C3 -104.20(19)
N1 C1 C2 O1 -102.30(17)
N1 C1 C2 C3 153.50(17)
S1 C1 C2 O1 107.73(17)
S1 C1 C2 C3 3.5(3)
O1 C1 N1 O2 164.08(18)
O1 C1 N1 O3 -17.9(2)
C2 C1 N1 O2 -129.39(19)
C2 C1 N1 O3 48.6(2)
S1 C1 N1 O2 24.0(2)
S1 C1 N1 O3 -158.04(17)
O1 C2 C3 C4 -165.07(15)
O1 C2 C3 O4 73.21(18)
C1 C2 C3 C4 -98.4(2)
C1 C2 C3 O4 139.90(17)
C2 C3 C4 C5 -74.9(2)
C2 C3 C4 C9 103.40(19)
O4 C3 C4 C5 42.8(2)
O4 C3 C4 C9 -138.97(17)
C3 C4 C5 C6 177.91(17)
C9 C4 C5 C6 -0.4(3)
C4 C5 C6 C7 0.4(3)
C5 C6 C7 C8 0.2(3)
C6 C7 C8 C9 -0.8(3)
C3 C4 C9 C8 -178.46(17)
C5 C4 C9 C8 -0.2(3)
C7 C8 C9 C4 0.8(3)
C2 C3 O4 Si1 -144.35(12)
C4 C3 O4 Si1 96.30(16)
C3 O4 Si1 C10 -63.96(16)
C3 O4 Si1 C11 56.28(16)
C3 O4 Si1 C12 176.25(13)
O4 Si1 C12 C13 179.23(16)
O4 Si1 C12 C14 -61.63(18)
O4 Si1 C12 C15 59.61(16)
C10 Si1 C12 C13 61.5(2)
C10 Si1 C12 C14 -179.36(17)
C10 Si1 C12 C15 -58.13(18)
C11 Si1 C12 C13 -63.47(19)
C11 Si1 C12 C14 55.67(19)
C11 Si1 C12 C15 176.91(15)
O1 C1 S1 C16 -62.77(16)
C2 C1 S1 C16 -136.33(17)
N1 C1 S1 C16 73.74(14)
C1 S1 C16 C17 83.59(16)
C1 S1 C16 C21 -97.63(16)
S1 C16 C17 C18 179.95(15)
C21 C16 C17 C18 1.2(3)
C16 C17 C18 C19 -0.3(3)
C17 C18 C19 C20 -0.9(3)
C17 C18 C19 C22 179.26(19)
C18 C19 C20 C21 1.3(3)
C22 C19 C20 C21 -178.82(19)
C19 C20 C21 C16 -0.5(3)
S1 C16 C21 C20 -179.50(15)
C17 C16 C21 C20 -0.7(3)

loop_
_cod_related_entry_id
_cod_related_entry_database
_cod_related_entry_code
1 ChemSpider 9971627
